data_2227826
loop_
_publ_author_name
'Wang, Kai'
'Zhang, Ye'
'Yi, Xiang-Hui'
'Zhang, Yong'
'Pan, Ying-Ming'

_publ_section_title
;
 Methyl 7-oxo-12-propylamino-13-nitrodeisopropyldehydroabietate
;
_journal_coeditor_code NG5010
_journal_issue 10
_journal_name_full 'Acta Crystallographica Section E'
_journal_page_first o2604
_journal_paper_doi 10.1107/S1600536810032824
_journal_volume 66
_journal_year 2010
_chemical_formula_iupac 'C21 H28 N2 O5'
_chemical_formula_moiety 'C21 H28 N2 O5'
_chemical_formula_sum 'C21 H28 N2 O5'
_chemical_formula_weight 388.45
_chemical_name_common
;
Methyl 7-oxo-12-propylamino-13-nitrodeisopropyldehydroabietate
;
_chemical_name_systematic
;
methyl 1,4a-dimethyl-7-nitro-9-oxo-6-propylamino-
1,2,3,4,4a,9,10,10a-octahydrophenanthrene-1-carboxylate
;
_space_group_IT_number 19
_symmetry_cell_setting orthorhombic
_symmetry_space_group_name_Hall 'P 2ac 2ab'
_symmetry_space_group_name_H-M 'P 21 21 21'
_atom_sites_solution_hydrogens geom
_atom_sites_solution_primary direct
_atom_sites_solution_secondary difmap
_audit_creation_method SHELXL-97
_cell_angle_alpha 90.00
_cell_angle_beta 90.00
_cell_angle_gamma 90.00
_cell_formula_units_Z 4
_cell_length_a 8.2915(15)
_cell_length_b 11.344(2)
_cell_length_c 20.288(4)
_cell_measurement_reflns_used 6184
_cell_measurement_temperature 223(2)
_cell_measurement_theta_max 27.5
_cell_measurement_theta_min 3.0
_cell_volume 1908.3(6)
_computing_cell_refinement 'CrystalClear (Rigaku, 1999)'
_computing_data_collection 'CrystalClear (Rigaku, 1999)'
_computing_data_reduction 'CrystalStructure (Rigaku/MSC, 2000)'
_computing_molecular_graphics 'SHELXTL (Sheldrick, 2008)'
_computing_publication_material 'SHELXTL (Sheldrick, 2008)'
_computing_structure_refinement 'SHELXL97 (Sheldrick, 2008)'
_computing_structure_solution 'SHELXS97 (Sheldrick, 2008)'
_diffrn_ambient_temperature 223(2)
_diffrn_detector_area_resol_mean 14.63
_diffrn_measured_fraction_theta_full 0.993
_diffrn_measured_fraction_theta_max 0.993
_diffrn_measurement_device_type 'Rigaku Saturn'
_diffrn_measurement_method \w
_diffrn_radiation_monochromator graphite
_diffrn_radiation_source 'fine-focus sealed tube'
_diffrn_radiation_type MoK\a
_diffrn_radiation_wavelength 0.71075
_diffrn_reflns_av_R_equivalents 0.0470
_diffrn_reflns_av_sigmaI/netI 0.0491
_diffrn_reflns_limit_h_max 10
_diffrn_reflns_limit_h_min -10
_diffrn_reflns_limit_k_max 14
_diffrn_reflns_limit_k_min -13
_diffrn_reflns_limit_l_max 18
_diffrn_reflns_limit_l_min -26
_diffrn_reflns_number 9263
_diffrn_reflns_theta_full 27.50
_diffrn_reflns_theta_max 27.50
_diffrn_reflns_theta_min 3.04
_exptl_absorpt_coefficient_mu 0.097
_exptl_absorpt_correction_T_max 0.987
_exptl_absorpt_correction_T_min 0.956
_exptl_absorpt_correction_type multi-scan
_exptl_absorpt_process_details '(Jacobson, 1998)'
_exptl_crystal_colour yellow
_exptl_crystal_density_diffrn 1.352
_exptl_crystal_density_method 'not measured'
_exptl_crystal_description block
_exptl_crystal_F_000 832
_exptl_crystal_size_max 0.40
_exptl_crystal_size_mid 0.18
_exptl_crystal_size_min 0.14
_refine_diff_density_max 0.156
_refine_diff_density_min -0.201
_refine_ls_extinction_method none
_refine_ls_goodness_of_fit_ref 1.193
_refine_ls_hydrogen_treatment mixed
_refine_ls_matrix_type full
_refine_ls_number_parameters 262
_refine_ls_number_reflns 2492
_refine_ls_number_restraints 0
_refine_ls_restrained_S_all 1.193
_refine_ls_R_factor_all 0.0708
_refine_ls_R_factor_gt 0.0614
_refine_ls_shift/su_max 0.000
_refine_ls_shift/su_mean 0.000
_refine_ls_structure_factor_coef Fsqd
_refine_ls_weighting_details 'calc w=1/[\s^2^(Fo^2^)+(0.0400P)^2^+0.3656P] where P=(Fo^2^+2Fc^2^)/3'
_refine_ls_weighting_scheme calc
_refine_ls_wR_factor_gt 0.1177
_refine_ls_wR_factor_ref 0.1215
_reflns_number_gt 2249
_reflns_number_total 2492
_reflns_threshold_expression I>2sigma(I)
_cod_data_source_file ng5010.cif
_cod_data_source_block I
_cod_database_code 2227826
_cod_database_fobs_code 2227826

loop_
_symmetry_equiv_pos_as_xyz
'x, y, z'
'x+1/2, -y+1/2, -z'
'-x, y+1/2, -z+1/2'
'-x+1/2, -y, z+1/2'

loop_
_atom_site_type_symbol
_atom_site_label
_atom_site_fract_x
_atom_site_fract_y
_atom_site_fract_z
_atom_site_U_iso_or_equiv
_atom_site_adp_type
_atom_site_calc_flag
_atom_site_refinement_flags
_atom_site_occupancy
_atom_site_disorder_assembly
_atom_site_disorder_group
O O1 -0.0800(3) 0.5805(2) 0.50671(13) 0.0413(7) Uani d . 1 . .
O O2 0.1082(3) 0.8201(2) 0.32927(14) 0.0428(7) Uani d . 1 . .
O O3 0.3574(3) 0.8723(2) 0.31899(13) 0.0374(6) Uani d . 1 . .
O O4 0.1294(4) 0.3814(3) 0.75394(15) 0.0594(9) Uani d . 1 . .
O O5 0.2387(3) 0.5514(2) 0.72342(13) 0.0393(6) Uani d . 1 . .
N N1 0.5809(3) 0.7320(3) 0.37018(15) 0.0301(7) Uani d . 1 . .
H H1A 0.552(4) 0.784(3) 0.3368(19) 0.034(10) Uiso d . 1 . .
N N2 0.2510(3) 0.8110(3) 0.34543(14) 0.0296(6) Uani d . 1 . .
C C1 0.4799(4) 0.5968(3) 0.45202(16) 0.0273(7) Uani d . 1 . .
H H1B 0.5847 0.5672 0.4583 0.033 Uiso calc R 1 . .
C C2 0.4562(4) 0.6880(3) 0.40463(16) 0.0261(7) Uani d . 1 . .
C C3 0.2948(4) 0.7264(3) 0.39580(16) 0.0264(7) Uani d . 1 . .
C C4 0.1710(4) 0.6826(3) 0.43411(16) 0.0272(7) Uani d . 1 . .
H H4 0.0662 0.7126 0.4284 0.033 Uiso calc R 1 . .
C C5 0.1976(4) 0.5958(3) 0.48066(16) 0.0259(7) Uani d . 1 . .
C C6 0.3556(4) 0.5500(3) 0.48907(15) 0.0249(7) Uani d . 1 . .
C C7 0.0594(4) 0.5512(3) 0.51883(17) 0.0306(8) Uani d . 1 . .
C C8 0.0933(4) 0.4657(3) 0.57383(17) 0.0291(7) Uani d . 1 . .
H H8A 0.0626 0.3863 0.5595 0.035 Uiso calc R 1 . .
H H8B 0.0262 0.4863 0.6119 0.035 Uiso calc R 1 . .
C C9 0.2698(4) 0.4647(3) 0.59499(15) 0.0255(7) Uani d . 1 . .
H H9 0.2930 0.5455 0.6106 0.031 Uiso calc R 1 . .
C C10 0.2965(4) 0.3826(3) 0.65599(17) 0.0285(7) Uani d . 1 . .
C C11 0.4779(4) 0.3807(3) 0.67347(18) 0.0336(8) Uani d . 1 . .
H H11A 0.5099 0.4585 0.6899 0.040 Uiso calc R 1 . .
H H11B 0.4962 0.3233 0.7088 0.040 Uiso calc R 1 . .
C C12 0.5822(5) 0.3488(4) 0.61471(19) 0.0382(9) Uani d . 1 . .
H H12A 0.5536 0.2697 0.5992 0.046 Uiso calc R 1 . .
H H12B 0.6958 0.3477 0.6281 0.046 Uiso calc R 1 . .
C C13 0.5592(4) 0.4378(3) 0.55853(18) 0.0339(8) Uani d . 1 . .
H H13A 0.6285 0.4154 0.5214 0.041 Uiso calc R 1 . .
H H13B 0.5933 0.5160 0.5737 0.041 Uiso calc R 1 . .
C C14 0.3833(4) 0.4444(3) 0.53470(16) 0.0264(7) Uani d . 1 . .
C C15 0.7445(4) 0.6817(3) 0.36949(17) 0.0294(7) Uani d . 1 . .
H H15A 0.7771 0.6639 0.4148 0.035 Uiso calc R 1 . .
H H15B 0.8197 0.7406 0.3520 0.035 Uiso calc R 1 . .
C C16 0.7571(4) 0.5698(3) 0.32818(18) 0.0346(8) Uani d . 1 . .
H H16A 0.7319 0.5881 0.2821 0.042 Uiso calc R 1 . .
H H16B 0.6781 0.5120 0.3439 0.042 Uiso calc R 1 . .
C C17 0.9260(4) 0.5170(3) 0.33244(19) 0.0364(9) Uani d . 1 . .
H H17A 1.0049 0.5762 0.3202 0.055 Uiso calc R 1 . .
H H17B 0.9340 0.4504 0.3026 0.055 Uiso calc R 1 . .
H H17C 0.9465 0.4909 0.3772 0.055 Uiso calc R 1 . .
C C18 0.2105(4) 0.4364(3) 0.71584(18) 0.0326(8) Uani d . 1 . .
C C19 0.1741(5) 0.6042(4) 0.7827(2) 0.0500(11) Uani d . 1 . .
H H19A 0.0574 0.5989 0.7821 0.075 Uiso calc R 1 . .
H H19B 0.2061 0.6864 0.7848 0.075 Uiso calc R 1 . .
H H19C 0.2156 0.5627 0.8210 0.075 Uiso calc R 1 . .
C C20 0.2305(5) 0.2577(3) 0.6477(2) 0.0412(9) Uani d . 1 . .
H H20A 0.2449 0.2143 0.6885 0.062 Uiso calc R 1 . .
H H20B 0.2882 0.2182 0.6125 0.062 Uiso calc R 1 . .
H H20C 0.1167 0.2613 0.6369 0.062 Uiso calc R 1 . .
C C21 0.3452(5) 0.3342(3) 0.49327(18) 0.0376(9) Uani d . 1 . .
H H21A 0.4110 0.3344 0.4538 0.056 Uiso calc R 1 . .
H H21B 0.2321 0.3347 0.4811 0.056 Uiso calc R 1 . .
H H21C 0.3684 0.2640 0.5189 0.056 Uiso calc R 1 . .

loop_
_atom_site_aniso_label
_atom_site_aniso_U_11
_atom_site_aniso_U_22
_atom_site_aniso_U_33
_atom_site_aniso_U_12
_atom_site_aniso_U_13
_atom_site_aniso_U_23
O1 0.0236(12) 0.0637(19) 0.0365(15) 0.0019(13) 0.0007(11) 0.0130(14)
O2 0.0259(13) 0.0531(16) 0.0492(17) 0.0044(13) -0.0076(13) 0.0179(14)
O3 0.0346(13) 0.0395(14) 0.0382(15) -0.0046(12) 0.0018(12) 0.0126(12)
O4 0.077(2) 0.0477(17) 0.053(2) 0.0017(17) 0.0362(18) 0.0111(15)
O5 0.0461(15) 0.0413(14) 0.0305(14) 0.0002(13) 0.0097(12) -0.0060(12)
N1 0.0234(14) 0.0372(17) 0.0299(16) -0.0009(13) 0.0009(12) 0.0100(13)
N2 0.0298(15) 0.0315(15) 0.0275(14) 0.0017(14) -0.0013(13) 0.0004(13)
C1 0.0216(14) 0.0353(19) 0.0248(17) 0.0028(14) 0.0011(13) 0.0005(15)
C2 0.0239(16) 0.0304(18) 0.0239(17) -0.0055(15) 0.0017(13) -0.0018(15)
C3 0.0275(16) 0.0288(17) 0.0228(16) 0.0026(15) -0.0052(13) 0.0015(14)
C4 0.0210(15) 0.0338(18) 0.0268(17) -0.0007(15) 0.0008(13) -0.0020(14)
C5 0.0214(14) 0.0314(17) 0.0250(17) 0.0004(14) 0.0019(12) -0.0001(14)
C6 0.0251(15) 0.0306(17) 0.0191(15) -0.0040(14) -0.0012(13) -0.0021(13)
C7 0.0255(16) 0.039(2) 0.0271(18) -0.0021(16) 0.0007(14) -0.0005(16)
C8 0.0255(16) 0.0344(19) 0.0274(18) -0.0031(15) 0.0029(13) 0.0044(15)
C9 0.0261(17) 0.0260(17) 0.0245(16) 0.0017(15) 0.0013(13) -0.0003(13)
C10 0.0323(17) 0.0271(17) 0.0261(17) 0.0002(15) 0.0035(14) 0.0041(14)
C11 0.0343(18) 0.039(2) 0.0271(18) 0.0047(16) 0.0000(15) 0.0068(16)
C12 0.0332(19) 0.046(2) 0.036(2) 0.0116(18) 0.0032(17) 0.0074(17)
C13 0.0305(17) 0.042(2) 0.0290(19) 0.0076(17) 0.0032(14) 0.0060(16)
C14 0.0274(16) 0.0258(17) 0.0259(17) 0.0019(15) 0.0030(13) -0.0010(14)
C15 0.0202(15) 0.0356(19) 0.0326(18) 0.0007(16) -0.0007(14) 0.0027(15)
C16 0.0302(17) 0.040(2) 0.0332(19) -0.0007(17) 0.0017(15) -0.0035(16)
C17 0.0303(17) 0.041(2) 0.038(2) 0.0018(17) 0.0047(16) -0.0022(17)
C18 0.0332(18) 0.0372(19) 0.0272(18) 0.0019(16) 0.0003(14) 0.0058(16)
C19 0.061(3) 0.059(3) 0.030(2) 0.010(2) 0.007(2) -0.013(2)
C20 0.051(2) 0.0318(19) 0.041(2) 0.0020(19) 0.0046(19) 0.0052(17)
C21 0.051(2) 0.035(2) 0.0275(19) -0.0011(18) 0.0040(17) -0.0043(16)

loop_
_atom_type_symbol
_atom_type_description
_atom_type_scat_dispersion_real
_atom_type_scat_dispersion_imag
_atom_type_scat_source
C C 0.0033 0.0016 'International Tables Vol C Tables 4.2.6.8 and 6.1.1.4'
H H 0.0000 0.0000 'International Tables Vol C Tables 4.2.6.8 and 6.1.1.4'
N N 0.0061 0.0033 'International Tables Vol C Tables 4.2.6.8 and 6.1.1.4'
O O 0.0106 0.0060 'International Tables Vol C Tables 4.2.6.8 and 6.1.1.4'

loop_
_geom_angle_atom_site_label_1
_geom_angle_atom_site_label_2
_geom_angle_atom_site_label_3
_geom_angle_site_symmetry_1
_geom_angle_site_symmetry_3
_geom_angle
_geom_angle_publ_flag
C18 O5 C19 . . 115.8(3) ?
C2 N1 C15 . . 124.8(3) ?
C2 N1 H1A . . 115(2) ?
C15 N1 H1A . . 118(2) ?
O2 N2 O3 . . 121.3(3) ?
O2 N2 C3 . . 119.0(3) ?
O3 N2 C3 . . 119.7(3) ?
C6 C1 C2 . . 122.8(3) ?
C6 C1 H1B . . 118.6 ?
C2 C1 H1B . . 118.6 ?
N1 C2 C3 . . 123.1(3) ?
N1 C2 C1 . . 120.9(3) ?
C3 C2 C1 . . 116.0(3) ?
C4 C3 C2 . . 121.4(3) ?
C4 C3 N2 . . 116.7(3) ?
C2 C3 N2 . . 122.0(3) ?
C3 C4 C5 . . 121.5(3) ?
C3 C4 H4 . . 119.3 ?
C5 C4 H4 . . 119.3 ?
C4 C5 C6 . . 119.3(3) ?
C4 C5 C7 . . 118.7(3) ?
C6 C5 C7 . . 122.0(3) ?
C1 C6 C5 . . 118.9(3) ?
C1 C6 C14 . . 121.1(3) ?
C5 C6 C14 . . 119.8(3) ?
O1 C7 C5 . . 122.3(3) ?
O1 C7 C8 . . 119.9(3) ?
C5 C7 C8 . . 117.8(3) ?
C7 C8 C9 . . 113.1(3) ?
C7 C8 H8A . . 109.0 ?
C9 C8 H8A . . 109.0 ?
C7 C8 H8B . . 109.0 ?
C9 C8 H8B . . 109.0 ?
H8A C8 H8B . . 107.8 ?
C8 C9 C14 . . 111.1(3) ?
C8 C9 C10 . . 111.3(3) ?
C14 C9 C10 . . 116.6(3) ?
C8 C9 H9 . . 105.7 ?
C14 C9 H9 . . 105.7 ?
C10 C9 H9 . . 105.7 ?
C20 C10 C18 . . 106.8(3) ?
C20 C10 C11 . . 111.1(3) ?
C18 C10 C11 . . 106.1(3) ?
C20 C10 C9 . . 114.5(3) ?
C18 C10 C9 . . 108.9(3) ?
C11 C10 C9 . . 109.2(3) ?
C12 C11 C10 . . 112.2(3) ?
C12 C11 H11A . . 109.2 ?
C10 C11 H11A . . 109.2 ?
C12 C11 H11B . . 109.2 ?
C10 C11 H11B . . 109.2 ?
H11A C11 H11B . . 107.9 ?
C11 C12 C13 . . 110.8(3) ?
C11 C12 H12A . . 109.5 ?
C13 C12 H12A . . 109.5 ?
C11 C12 H12B . . 109.5 ?
C13 C12 H12B . . 109.5 ?
H12A C12 H12B . . 108.1 ?
C12 C13 C14 . . 112.5(3) ?
C12 C13 H13A . . 109.1 ?
C14 C13 H13A . . 109.1 ?
C12 C13 H13B . . 109.1 ?
C14 C13 H13B . . 109.1 ?
H13A C13 H13B . . 107.8 ?
C6 C14 C13 . . 111.8(3) ?
C6 C14 C21 . . 105.9(3) ?
C13 C14 C21 . . 109.0(3) ?
C6 C14 C9 . . 105.6(3) ?
C13 C14 C9 . . 109.4(3) ?
C21 C14 C9 . . 115.1(3) ?
N1 C15 C16 . . 113.0(3) ?
N1 C15 H15A . . 109.0 ?
C16 C15 H15A . . 109.0 ?
N1 C15 H15B . . 109.0 ?
C16 C15 H15B . . 109.0 ?
H15A C15 H15B . . 107.8 ?
C15 C16 C17 . . 111.0(3) ?
C15 C16 H16A . . 109.4 ?
C17 C16 H16A . . 109.4 ?
C15 C16 H16B . . 109.4 ?
C17 C16 H16B . . 109.4 ?
H16A C16 H16B . . 108.0 ?
C16 C17 H17A . . 109.5 ?
C16 C17 H17B . . 109.5 ?
H17A C17 H17B . . 109.5 ?
C16 C17 H17C . . 109.5 ?
H17A C17 H17C . . 109.5 ?
H17B C17 H17C . . 109.5 ?
O4 C18 O5 . . 122.2(4) ?
O4 C18 C10 . . 124.3(3) ?
O5 C18 C10 . . 113.5(3) ?
O5 C19 H19A . . 109.5 ?
O5 C19 H19B . . 109.5 ?
H19A C19 H19B . . 109.5 ?
O5 C19 H19C . . 109.5 ?
H19A C19 H19C . . 109.5 ?
H19B C19 H19C . . 109.5 ?
C10 C20 H20A . . 109.5 ?
C10 C20 H20B . . 109.5 ?
H20A C20 H20B . . 109.5 ?
C10 C20 H20C . . 109.5 ?
H20A C20 H20C . . 109.5 ?
H20B C20 H20C . . 109.5 ?
C14 C21 H21A . . 109.5 ?
C14 C21 H21B . . 109.5 ?
H21A C21 H21B . . 109.5 ?
C14 C21 H21C . . 109.5 ?
H21A C21 H21C . . 109.5 ?
H21B C21 H21C . . 109.5 ?

loop_
_geom_bond_atom_site_label_1
_geom_bond_atom_site_label_2
_geom_bond_site_symmetry_2
_geom_bond_distance
_geom_bond_publ_flag
O1 C7 . 1.227(4) ?
O2 N2 . 1.233(3) ?
O3 N2 . 1.245(3) ?
O4 C18 . 1.200(4) ?
O5 C18 . 1.334(4) ?
O5 C19 . 1.447(4) ?
N1 C2 . 1.344(4) ?
N1 C15 . 1.472(4) ?
N1 H1A . 0.93(4) ?
N2 C3 . 1.448(4) ?
C1 C6 . 1.382(4) ?
C1 C2 . 1.426(5) ?
C1 H1B . 0.9400 ?
C2 C3 . 1.418(4) ?
C3 C4 . 1.380(5) ?
C4 C5 . 1.383(5) ?
C4 H4 . 0.9400 ?
C5 C6 . 1.419(4) ?
C5 C7 . 1.472(4) ?
C6 C14 . 1.531(5) ?
C7 C8 . 1.505(5) ?
C8 C9 . 1.525(4) ?
C8 H8A . 0.9800 ?
C8 H8B . 0.9800 ?
C9 C14 . 1.560(4) ?
C9 C10 . 1.564(5) ?
C9 H9 . 0.9900 ?
C10 C20 . 1.529(5) ?
C10 C18 . 1.535(5) ?
C10 C11 . 1.545(5) ?
C11 C12 . 1.517(5) ?
C11 H11A . 0.9800 ?
C11 H11B . 0.9800 ?
C12 C13 . 1.535(5) ?
C12 H12A . 0.9800 ?
C12 H12B . 0.9800 ?
C13 C14 . 1.539(5) ?
C13 H13A . 0.9800 ?
C13 H13B . 0.9800 ?
C14 C21 . 1.540(5) ?
C15 C16 . 1.525(5) ?
C15 H15A . 0.9800 ?
C15 H15B . 0.9800 ?
C16 C17 . 1.525(5) ?
C16 H16A . 0.9800 ?
C16 H16B . 0.9800 ?
C17 H17A . 0.9700 ?
C17 H17B . 0.9700 ?
C17 H17C . 0.9700 ?
C19 H19A . 0.9700 ?
C19 H19B . 0.9700 ?
C19 H19C . 0.9700 ?
C20 H20A . 0.9700 ?
C20 H20B . 0.9700 ?
C20 H20C . 0.9700 ?
C21 H21A . 0.9700 ?
C21 H21B . 0.9700 ?
C21 H21C . 0.9700 ?

loop_
_geom_hbond_atom_site_label_D
_geom_hbond_atom_site_label_H
_geom_hbond_atom_site_label_A
_geom_hbond_site_symmetry_A
_geom_hbond_distance_DH
_geom_hbond_distance_HA
_geom_hbond_distance_DA
_geom_hbond_angle_DHA
N1 H1A O3 . 0.93(4) 1.94(4) 2.654(4) 133(3)
C8 H8B O3 2_466 0.98 2.55 3.454(4) 153.5
C15 H15A O1 1_655 0.98 2.40 3.344(4) 161.0

loop_
_geom_torsion_atom_site_label_1
_geom_torsion_atom_site_label_2
_geom_torsion_atom_site_label_3
_geom_torsion_atom_site_label_4
_geom_torsion_site_symmetry_1
_geom_torsion_site_symmetry_2
_geom_torsion_site_symmetry_3
_geom_torsion_site_symmetry_4
_geom_torsion
_geom_torsion_publ_flag
C15 N1 C2 C3 . . . . -169.2(3) ?
C15 N1 C2 C1 . . . . 9.6(5) ?
C6 C1 C2 N1 . . . . 179.2(3) ?
C6 C1 C2 C3 . . . . -2.0(5) ?
N1 C2 C3 C4 . . . . -177.2(3) ?
C1 C2 C3 C4 . . . . 4.0(5) ?
N1 C2 C3 N2 . . . . 4.2(5) ?
C1 C2 C3 N2 . . . . -174.6(3) ?
O2 N2 C3 C4 . . . . -15.9(5) ?
O3 N2 C3 C4 . . . . 164.6(3) ?
O2 N2 C3 C2 . . . . 162.7(3) ?
O3 N2 C3 C2 . . . . -16.7(5) ?
C2 C3 C4 C5 . . . . -3.0(5) ?
N2 C3 C4 C5 . . . . 175.7(3) ?
C3 C4 C5 C6 . . . . -0.3(5) ?
C3 C4 C5 C7 . . . . -178.7(3) ?
C2 C1 C6 C5 . . . . -1.1(5) ?
C2 C1 C6 C14 . . . . 174.2(3) ?
C4 C5 C6 C1 . . . . 2.3(5) ?
C7 C5 C6 C1 . . . . -179.4(3) ?
C4 C5 C6 C14 . . . . -173.1(3) ?
C7 C5 C6 C14 . . . . 5.2(5) ?
C4 C5 C7 O1 . . . . 6.8(5) ?
C6 C5 C7 O1 . . . . -171.5(3) ?
C4 C5 C7 C8 . . . . -174.0(3) ?
C6 C5 C7 C8 . . . . 7.7(5) ?
O1 C7 C8 C9 . . . . -164.0(3) ?
C5 C7 C8 C9 . . . . 16.8(4) ?
C7 C8 C9 C14 . . . . -53.1(4) ?
C7 C8 C9 C10 . . . . 175.2(3) ?
C8 C9 C10 C20 . . . . 52.4(4) ?
C14 C9 C10 C20 . . . . -76.4(4) ?
C8 C9 C10 C18 . . . . -67.0(3) ?
C14 C9 C10 C18 . . . . 164.2(3) ?
C8 C9 C10 C11 . . . . 177.6(3) ?
C14 C9 C10 C11 . . . . 48.8(4) ?
C20 C10 C11 C12 . . . . 73.9(4) ?
C18 C10 C11 C12 . . . . -170.4(3) ?
C9 C10 C11 C12 . . . . -53.2(4) ?
C10 C11 C12 C13 . . . . 59.8(4) ?
C11 C12 C13 C14 . . . . -59.2(4) ?
C1 C6 C14 C13 . . . . 26.8(4) ?
C5 C6 C14 C13 . . . . -157.9(3) ?
C1 C6 C14 C21 . . . . -91.8(4) ?
C5 C6 C14 C21 . . . . 83.5(4) ?
C1 C6 C14 C9 . . . . 145.7(3) ?
C5 C6 C14 C9 . . . . -39.0(4) ?
C12 C13 C14 C6 . . . . 168.4(3) ?
C12 C13 C14 C21 . . . . -74.8(4) ?
C12 C13 C14 C9 . . . . 51.8(4) ?
C8 C9 C14 C6 . . . . 62.4(3) ?
C10 C9 C14 C6 . . . . -168.7(3) ?
C8 C9 C14 C13 . . . . -177.2(3) ?
C10 C9 C14 C13 . . . . -48.3(4) ?
C8 C9 C14 C21 . . . . -54.0(4) ?
C10 C9 C14 C21 . . . . 74.9(4) ?
C2 N1 C15 C16 . . . . 75.2(4) ?
N1 C15 C16 C17 . . . . -176.5(3) ?
C19 O5 C18 O4 . . . . 3.8(5) ?
C19 O5 C18 C10 . . . . -173.9(3) ?
C20 C10 C18 O4 . . . . 11.4(5) ?
C11 C10 C18 O4 . . . . -107.1(4) ?
C9 C10 C18 O4 . . . . 135.5(4) ?
C20 C10 C18 O5 . . . . -170.8(3) ?
C11 C10 C18 O5 . . . . 70.6(4) ?
C9 C10 C18 O5 . . . . -46.8(4) ?
